data_1517034
loop_
_publ_author_name
'Bin Yuan'
'Min Min Yue'
'Ying Wang'
'Ju Yan Liu'
'Bin Ding'
'Xiao Jun Zhao'

_publ_section_title
;
 Cyano-bridged assemblies induced by positive ions: Hydrothermal
 syntheses, crystal and powder X-ray structures, and magnetic properties
;
_journal_name_full
;
Inorganica Chimica Acta
;
_journal_page_first 1
_journal_page_last 5
_journal_volume 402
_journal_year 2013
_chemical_formula_sum 'C12 H8 N4 Ni'
_chemical_formula_weight 266.93
_space_group_IT_number 60
_symmetry_cell_setting orthorhombic
_symmetry_space_group_name_Hall '-P 2n 2ab'
_symmetry_space_group_name_H-M 'P b c n'
_atom_sites_solution_hydrogens geom
_atom_sites_solution_primary direct
_atom_sites_solution_secondary difmap
_cell_angle_alpha 90.00
_cell_angle_beta 90.00
_cell_angle_gamma 90.00
_cell_formula_units_Z 8
_cell_length_a 14.173(2)
_cell_length_b 10.1535(13)
_cell_length_c 15.833(2)
_cell_measurement_reflns_used 3162
_cell_measurement_temperature 296(2)
_cell_measurement_theta_max 28.26
_cell_measurement_theta_min 2.47
_cell_volume 2278.5(5)
_computing_cell_refinement 'Bruker SAINT'
_computing_data_collection 'Bruker APEX2'
_computing_data_reduction 'Bruker SAINT'
_computing_molecular_graphics 'Bruker SHELXTL'
_computing_publication_material 'Bruker SHELXTL'
_computing_structure_refinement 'SHELXL-97 (Sheldrick, 1997)'
_computing_structure_solution 'SHELXS-97 (Sheldrick, 1990)'
_diffrn_ambient_temperature 296(2)
_diffrn_measured_fraction_theta_full 1.000
_diffrn_measured_fraction_theta_max 1.000
_diffrn_measurement_device_type 'Bruker APEX-II CCD'
_diffrn_measurement_method '\f and \w scans'
_diffrn_radiation_monochromator graphite
_diffrn_radiation_source 'fine-focus sealed tube'
_diffrn_radiation_type MoK\a
_diffrn_radiation_wavelength 0.71073
_diffrn_reflns_av_R_equivalents 0.0302
_diffrn_reflns_av_sigmaI/netI 0.0236
_diffrn_reflns_limit_h_max 13
_diffrn_reflns_limit_h_min -16
_diffrn_reflns_limit_k_max 12
_diffrn_reflns_limit_k_min -11
_diffrn_reflns_limit_l_max 18
_diffrn_reflns_limit_l_min -17
_diffrn_reflns_number 10807
_diffrn_reflns_theta_full 25.01
_diffrn_reflns_theta_max 25.01
_diffrn_reflns_theta_min 2.47
_diffrn_standards_number 0
_exptl_absorpt_coefficient_mu 1.682
_exptl_absorpt_correction_T_max 0.8110
_exptl_absorpt_correction_T_min 0.7865
_exptl_absorpt_correction_type multi-scan
_exptl_absorpt_process_details SADABS
_exptl_crystal_colour BROWN
_exptl_crystal_density_diffrn 1.556
_exptl_crystal_density_method 'not measured'
_exptl_crystal_description BLOCK
_exptl_crystal_F_000 1088
_exptl_crystal_size_max 0.15
_exptl_crystal_size_mid 0.14
_exptl_crystal_size_min 0.13
_refine_diff_density_max 0.282
_refine_diff_density_min -0.328
_refine_diff_density_rms 0.051
_refine_ls_extinction_method none
_refine_ls_goodness_of_fit_ref 1.036
_refine_ls_hydrogen_treatment constr
_refine_ls_matrix_type full
_refine_ls_number_parameters 156
_refine_ls_number_reflns 2004
_refine_ls_number_restraints 0
_refine_ls_restrained_S_all 1.036
_refine_ls_R_factor_all 0.0452
_refine_ls_R_factor_gt 0.0307
_refine_ls_shift/su_max 0.000
_refine_ls_shift/su_mean 0.000
_refine_ls_structure_factor_coef Fsqd
_refine_ls_weighting_details 'calc w=1/[\s^2^(Fo^2^)+(0.0302P)^2^+2.4527P] where P=(Fo^2^+2Fc^2^)/3'
_refine_ls_weighting_scheme calc
_refine_ls_wR_factor_gt 0.0759
_refine_ls_wR_factor_ref 0.0847
_reflns_number_gt 1495
_reflns_number_total 2004
_reflns_threshold_expression >2sigma(I)
_cod_data_source_file ICA-2013-402-1-5-2.cif
_cod_data_source_block n101231c
_cod_depositor_comments
;
The following automatic conversions were performed:

'_symmetry_cell_setting' value 'Orthorhombic' changed to
'orthorhombic' according to the built-in table from CIF Core
dictionary named 'cif_core.dic' version 2.4.1 from
2010-06-29.

'_exptl_absorpt_correction_type' value 'MULTI-SCAN'
changed to 'multi-scan' according to the built-in table from CIF Core
dictionary named 'cif_core.dic' version 2.4.1 from 2010-06-29.

Automatic conversion script
Id: cif_fix_values 2281 2013-09-26 08:29:07Z andrius 
;
_cod_original_sg_symbol_H-M Pbcn
_cod_database_code 1517034

loop_
_symmetry_equiv_pos_as_xyz
'x, y, z'
'-x+1/2, -y+1/2, z+1/2'
'-x, y, -z+1/2'
'x+1/2, -y+1/2, -z'
'-x, -y, -z'
'x-1/2, y-1/2, -z-1/2'
'x, -y, z-1/2'
'-x-1/2, y-1/2, z'

loop_
_atom_site_label
_atom_site_type_symbol
_atom_site_fract_x
_atom_site_fract_y
_atom_site_fract_z
_atom_site_U_iso_or_equiv
_atom_site_adp_type
_atom_site_occupancy
_atom_site_symmetry_multiplicity
_atom_site_calc_flag
_atom_site_refinement_flags
Ni1 Ni 0.0000 0.31002(4) 0.2500 0.03494(16) Uani 1 2 d S
Ni2 Ni 0.0000 0.0000 0.5000 0.04635(19) Uani 1 2 d S
N1 N 0.14491(19) 0.3286(2) 0.24103(15) 0.0465(6) Uani 1 1 d .
N2 N 0.0264(2) 0.4603(2) 0.33863(15) 0.0465(7) Uani 1 1 d .
N3 N 0.01278(19) 0.1691(2) 0.34431(15) 0.0471(6) Uani 1 1 d .
N4 N -0.2095(3) 0.0115(4) 0.4716(2) 0.0901(11) Uani 1 1 d .
C1 C 0.1835(2) 0.4233(3) 0.2907(2) 0.0534(8) Uani 1 1 d .
C2 C 0.2009(3) 0.2582(4) 0.1910(2) 0.0631(9) Uani 1 1 d .
H2 H 0.1745 0.1934 0.1570 0.076 Uiso 1 1 calc R
C3 C 0.2976(3) 0.2786(5) 0.1881(3) 0.0915(14) Uani 1 1 d .
H3 H 0.3357 0.2289 0.1524 0.110 Uiso 1 1 calc R
C4 C 0.3355(3) 0.3739(6) 0.2393(3) 0.1002(17) Uani 1 1 d .
H4 H 0.4001 0.3900 0.2382 0.120 Uiso 1 1 calc R
C5 C 0.2786(3) 0.4450(4) 0.2917(3) 0.0809(12) Uani 1 1 d .
H5 H 0.3043 0.5077 0.3278 0.097 Uiso 1 1 calc R
C6 C 0.1163(3) 0.4987(3) 0.34285(19) 0.0528(9) Uani 1 1 d .
C7 C -0.0381(3) 0.5240(3) 0.38491(19) 0.0604(10) Uani 1 1 d .
H7 H -0.1005 0.4961 0.3823 0.073 Uiso 1 1 calc R
C8 C -0.0160(4) 0.6294(4) 0.4364(2) 0.0870(15) Uani 1 1 d .
H8 H -0.0623 0.6719 0.4679 0.104 Uiso 1 1 calc R
C9 C 0.0759(4) 0.6692(4) 0.4395(3) 0.0937(16) Uani 1 1 d .
H9 H 0.0928 0.7403 0.4733 0.112 Uiso 1 1 calc R
C10 C 0.1433(3) 0.6053(4) 0.3933(2) 0.0785(13) Uani 1 1 d .
H10 H 0.2059 0.6322 0.3954 0.094 Uiso 1 1 calc R
C11 C 0.0115(2) 0.1025(3) 0.40237(18) 0.0459(7) Uani 1 1 d .
C12 C -0.1308(3) 0.0025(3) 0.4837(2) 0.0582(9) Uani 1 1 d .

loop_
_atom_site_aniso_label
_atom_site_aniso_U_11
_atom_site_aniso_U_22
_atom_site_aniso_U_33
_atom_site_aniso_U_23
_atom_site_aniso_U_13
_atom_site_aniso_U_12
Ni1 0.0527(3) 0.0276(3) 0.0245(2) 0.000 0.0000(2) 0.000
Ni2 0.0778(4) 0.0319(3) 0.0294(3) 0.0057(2) 0.0085(3) 0.0049(3)
N1 0.0552(15) 0.0398(13) 0.0446(14) 0.0048(12) 0.0005(13) 0.0026(12)
N2 0.071(2) 0.0362(13) 0.0320(12) -0.0021(11) -0.0148(12) 0.0082(12)
N3 0.0703(19) 0.0379(13) 0.0331(12) 0.0062(11) 0.0091(12) 0.0060(13)
N4 0.087(3) 0.109(3) 0.074(2) 0.021(2) 0.012(2) -0.013(2)
C1 0.057(2) 0.0474(18) 0.0556(19) 0.0163(16) -0.0188(16) -0.0092(16)
C2 0.067(2) 0.060(2) 0.062(2) 0.0076(18) 0.0158(19) 0.0079(18)
C3 0.068(3) 0.105(4) 0.102(4) 0.025(3) 0.028(3) 0.026(3)
C4 0.057(3) 0.126(4) 0.117(4) 0.038(4) -0.011(3) -0.010(3)
C5 0.066(3) 0.086(3) 0.091(3) 0.017(3) -0.020(2) -0.009(2)
C6 0.081(3) 0.0354(15) 0.0419(17) 0.0030(13) -0.0215(17) 0.0044(16)
C7 0.089(3) 0.054(2) 0.0386(17) -0.0100(16) -0.0146(17) 0.0265(19)
C8 0.139(5) 0.065(2) 0.057(2) -0.028(2) -0.032(3) 0.042(3)
C9 0.156(5) 0.052(2) 0.073(3) -0.028(2) -0.046(3) 0.019(3)
C10 0.106(3) 0.056(2) 0.074(3) -0.008(2) -0.045(2) -0.006(2)
C11 0.068(2) 0.0329(14) 0.0370(15) 0.0007(13) 0.0072(15) 0.0064(14)
C12 0.085(3) 0.0510(19) 0.0391(18) 0.0083(16) 0.0110(18) -0.006(2)

loop_
_atom_type_symbol
_atom_type_description
_atom_type_scat_dispersion_real
_atom_type_scat_dispersion_imag
_atom_type_scat_source
C C 0.0033 0.0016 'International Tables Vol C Tables 4.2.6.8 and 6.1.1.4'
H H 0.0000 0.0000 'International Tables Vol C Tables 4.2.6.8 and 6.1.1.4'
N N 0.0061 0.0033 'International Tables Vol C Tables 4.2.6.8 and 6.1.1.4'
Ni Ni 0.3393 1.1124 'International Tables Vol C Tables 4.2.6.8 and 6.1.1.4'

loop_
_geom_angle_atom_site_label_1
_geom_angle_atom_site_label_2
_geom_angle_atom_site_label_3
_geom_angle
_geom_angle_site_symmetry_1
_geom_angle_site_symmetry_3
N1 Ni1 N1 169.54(13) . 3
N1 Ni1 N3 95.74(10) . 3
N1 Ni1 N3 91.46(10) 3 3
N1 Ni1 N3 91.46(10) . .
N1 Ni1 N3 95.74(10) 3 .
N3 Ni1 N3 92.85(14) 3 .
N1 Ni1 N2 78.65(10) . .
N1 Ni1 N2 93.71(10) 3 .
N3 Ni1 N2 173.66(10) 3 .
N3 Ni1 N2 90.27(9) . .
N1 Ni1 N2 93.71(10) . 3
N1 Ni1 N2 78.65(10) 3 3
N3 Ni1 N2 90.27(9) 3 3
N3 Ni1 N2 173.66(10) . 3
N2 Ni1 N2 87.16(13) . 3
C11 Ni2 C11 180.00(10) 5_556 .
C11 Ni2 C12 92.03(14) 5_556 .
C11 Ni2 C12 87.97(14) . .
C11 Ni2 C12 87.97(14) 5_556 5_556
C11 Ni2 C12 92.03(14) . 5_556
C12 Ni2 C12 180.0 . 5_556
C2 N1 C1 119.0(3) . .
C2 N1 Ni1 125.8(2) . .
C1 N1 Ni1 115.2(2) . .
C6 N2 C7 118.9(3) . .
C6 N2 Ni1 114.5(2) . .
C7 N2 Ni1 126.4(2) . .
C11 N3 Ni1 170.5(2) . .
N1 C1 C5 121.2(4) . .
N1 C1 C6 115.6(3) . .
C5 C1 C6 123.2(4) . .
N1 C2 C3 122.0(4) . .
N1 C2 H2 119.0 . .
C3 C2 H2 119.0 . .
C4 C3 C2 118.2(4) . .
C4 C3 H3 120.9 . .
C2 C3 H3 120.9 . .
C5 C4 C3 120.0(4) . .
C5 C4 H4 120.0 . .
C3 C4 H4 120.0 . .
C4 C5 C1 119.4(4) . .
C4 C5 H5 120.3 . .
C1 C5 H5 120.3 . .
N2 C6 C10 121.1(4) . .
N2 C6 C1 115.9(3) . .
C10 C6 C1 123.0(4) . .
N2 C7 C8 122.9(4) . .
N2 C7 H7 118.6 . .
C8 C7 H7 118.6 . .
C9 C8 C7 117.8(4) . .
C9 C8 H8 121.1 . .
C7 C8 H8 121.1 . .
C8 C9 C10 120.5(4) . .
C8 C9 H9 119.8 . .
C10 C9 H9 119.8 . .
C9 C10 C6 118.8(4) . .
C9 C10 H10 120.6 . .
C6 C10 H10 120.6 . .
N3 C11 Ni2 175.3(3) . .
N4 C12 Ni2 175.7(3) . .

loop_
_geom_bond_atom_site_label_1
_geom_bond_atom_site_label_2
_geom_bond_distance
_geom_bond_site_symmetry_2
Ni1 N1 2.067(3) .
Ni1 N1 2.067(3) 3
Ni1 N3 2.076(2) 3
Ni1 N3 2.076(2) .
Ni1 N2 2.107(2) .
Ni1 N2 2.107(2) 3
Ni2 C11 1.871(3) 5_556
Ni2 C11 1.871(3) .
Ni2 C12 1.871(5) .
Ni2 C12 1.871(5) 5_556
N1 C2 1.329(4) .
N1 C1 1.358(4) .
N2 C6 1.334(4) .
N2 C7 1.338(4) .
N3 C11 1.141(4) .
N4 C12 1.136(5) .
C1 C5 1.366(5) .
C1 C6 1.475(5) .
C2 C3 1.386(5) .
C2 H2 0.9300 .
C3 C4 1.372(7) .
C3 H3 0.9300 .
C4 C5 1.364(7) .
C4 H4 0.9300 .
C5 H5 0.9300 .
C6 C10 1.398(5) .
C7 C8 1.381(5) .
C7 H7 0.9300 .
C8 C9 1.365(6) .
C8 H8 0.9300 .
C9 C10 1.366(6) .
C9 H9 0.9300 .
C10 H10 0.9300 .

loop_
_geom_torsion_atom_site_label_1
_geom_torsion_atom_site_label_2
_geom_torsion_atom_site_label_3
_geom_torsion_atom_site_label_4
_geom_torsion
_geom_torsion_site_symmetry_1
N1 Ni1 N1 C2 -137.0(2) 3
N3 Ni1 N1 C2 -3.7(3) 3
N3 Ni1 N1 C2 89.4(3) .
N2 Ni1 N1 C2 179.3(3) .
N2 Ni1 N1 C2 -94.3(3) 3
N1 Ni1 N1 C1 42.02(19) 3
N3 Ni1 N1 C1 175.4(2) 3
N3 Ni1 N1 C1 -91.6(2) .
N2 Ni1 N1 C1 -1.6(2) .
N2 Ni1 N1 C1 84.7(2) 3
N1 Ni1 N2 C6 3.6(2) .
N1 Ni1 N2 C6 -169.2(2) 3
N3 Ni1 N2 C6 -24.5(10) 3
N3 Ni1 N2 C6 95.1(2) .
N2 Ni1 N2 C6 -90.7(2) 3
N1 Ni1 N2 C7 178.8(3) .
N1 Ni1 N2 C7 6.1(3) 3
N3 Ni1 N2 C7 150.7(8) 3
N3 Ni1 N2 C7 -89.7(3) .
N2 Ni1 N2 C7 84.5(2) 3
N1 Ni1 N3 C11 127.3(16) .
N1 Ni1 N3 C11 -45.1(16) 3
N3 Ni1 N3 C11 -136.8(16) 3
N2 Ni1 N3 C11 48.7(16) .
N2 Ni1 N3 C11 -17(2) 3
C2 N1 C1 C5 -1.7(5) .
Ni1 N1 C1 C5 179.2(3) .
C2 N1 C1 C6 178.7(3) .
Ni1 N1 C1 C6 -0.4(3) .
C1 N1 C2 C3 0.0(5) .
Ni1 N1 C2 C3 179.0(3) .
N1 C2 C3 C4 0.5(6) .
C2 C3 C4 C5 0.5(7) .
C3 C4 C5 C1 -2.1(7) .
N1 C1 C5 C4 2.7(6) .
C6 C1 C5 C4 -177.7(4) .
C7 N2 C6 C10 -1.2(4) .
Ni1 N2 C6 C10 174.4(2) .
C7 N2 C6 C1 179.5(3) .
Ni1 N2 C6 C1 -4.9(3) .
N1 C1 C6 N2 3.6(4) .
C5 C1 C6 N2 -176.0(3) .
N1 C1 C6 C10 -175.7(3) .
C5 C1 C6 C10 4.7(5) .
C6 N2 C7 C8 0.8(5) .
Ni1 N2 C7 C8 -174.2(3) .
N2 C7 C8 C9 0.0(6) .
C7 C8 C9 C10 -0.4(6) .
C8 C9 C10 C6 0.1(6) .
N2 C6 C10 C9 0.8(5) .
C1 C6 C10 C9 -180.0(3) .
Ni1 N3 C11 Ni2 21(5) .
C11 Ni2 C11 N3 71(9) 5_556
C12 Ni2 C11 N3 34(3) .
C12 Ni2 C11 N3 -146(3) 5_556
C11 Ni2 C12 N4 149(5) 5_556
C11 Ni2 C12 N4 -31(5) .
C12 Ni2 C12 N4 -39(6) 5_556
